data_7705500
loop_
_publ_author_name
'Velho, Mariana F. G.'
'Silva, Rafaela A. L.'
'Brotas, Gra\,ca'
'Lopes, Elsa B.'
'Santos, Isabel C.'
'Charas, Ana'
'Belo, Dulce'
'Almeida, Manuel'

_publ_section_title
;
 Conducting neutral gold bisdithiolene complex
 [Au(dspdt)<sub>2</sub>]&#x02D9;.
;
_journal_issue 39
_journal_name_full 'Dalton transactions (Cambridge, England : 2003)'
_journal_page_first 13737
_journal_page_last 13743
_journal_paper_doi 10.1039/d0dt02931a
_journal_volume 49
_journal_year 2020
_chemical_formula_moiety 'C5 H4 S3 Se'
_chemical_formula_sum 'C5 H4 S3 Se'
_chemical_formula_weight 239.22
_space_group_crystal_system orthorhombic
_space_group_IT_number 61
_space_group_name_Hall '-P 2ac 2ab'
_space_group_name_H-M_alt 'P b c a'
_atom_sites_solution_hydrogens geom
_audit_creation_method SHELXL-2014/7
_audit_update_record
;
2020-07-13 deposited with the CCDC.	2020-09-22 downloaded from the CCDC.
;
_cell_angle_alpha 90
_cell_angle_beta 90
_cell_angle_gamma 90
_cell_formula_units_Z 8
_cell_length_a 7.4929(2)
_cell_length_b 11.7270(3)
_cell_length_c 16.9268(5)
_cell_measurement_reflns_used 5470
_cell_measurement_temperature 150(2)
_cell_measurement_theta_max 27.02
_cell_measurement_theta_min 2.41
_cell_volume 1487.35(7)
_computing_cell_refinement 'Bruker SAINT'
_computing_data_collection 'Bruker SMART'
_computing_data_reduction 'Bruker SAINT'
_computing_molecular_graphics 'Mercury Macrae et al,2008)'
_computing_publication_material 'WinGX (Farrugia, 2012)'
_computing_structure_refinement 'SHELXL-2014/7 (Sheldrick, 2015)'
_computing_structure_solution 'SHELXS-97 (Sheldrick 2008)'
_diffrn_ambient_temperature 150(2)
_diffrn_measured_fraction_theta_full 0.999
_diffrn_measured_fraction_theta_max 0.999
_diffrn_measurement_device_type 'Bruker APEX-II CCD'
_diffrn_measurement_method '\f and \w scans'
_diffrn_radiation_type MoK\a
_diffrn_radiation_wavelength 0.71073
_diffrn_reflns_av_R_equivalents 0.0407
_diffrn_reflns_av_unetI/netI 0.0295
_diffrn_reflns_Laue_measured_fraction_full 0.999
_diffrn_reflns_Laue_measured_fraction_max 0.999
_diffrn_reflns_limit_h_max 9
_diffrn_reflns_limit_h_min -5
_diffrn_reflns_limit_k_max 12
_diffrn_reflns_limit_k_min -14
_diffrn_reflns_limit_l_max 20
_diffrn_reflns_limit_l_min -20
_diffrn_reflns_number 7754
_diffrn_reflns_point_group_measured_fraction_full 0.999
_diffrn_reflns_point_group_measured_fraction_max 0.999
_diffrn_reflns_theta_full 25.242
_diffrn_reflns_theta_max 25.343
_diffrn_reflns_theta_min 3.444
_diffrn_source 'fine-focus sealed tube'
_exptl_absorpt_coefficient_mu 5.791
_exptl_absorpt_correction_T_max 0.7226
_exptl_absorpt_correction_T_min 0.2364
_exptl_absorpt_correction_type multi-scan
_exptl_absorpt_process_details '(SADABS; Sheldrick, 2008)'
_exptl_crystal_colour orange
_exptl_crystal_density_diffrn 2.137
_exptl_crystal_description needle
_exptl_crystal_F_000 928
_exptl_crystal_size_max 0.350
_exptl_crystal_size_mid 0.100
_exptl_crystal_size_min 0.060
_refine_diff_density_max 0.327
_refine_diff_density_min -0.278
_refine_diff_density_rms 0.070
_refine_ls_extinction_method none
_refine_ls_goodness_of_fit_ref 1.054
_refine_ls_hydrogen_treatment constr
_refine_ls_matrix_type full
_refine_ls_number_parameters 82
_refine_ls_number_reflns 1354
_refine_ls_number_restraints 0
_refine_ls_restrained_S_all 1.054
_refine_ls_R_factor_all 0.0214
_refine_ls_R_factor_gt 0.0184
_refine_ls_shift/su_max 0.001
_refine_ls_shift/su_mean 0.000
_refine_ls_structure_factor_coef Fsqd
_refine_ls_weighting_details 'w=1/[\s^2^(Fo^2^)+(0.0179P)^2^+0.4137P] where P=(Fo^2^+2Fc^2^)/3'
_refine_ls_weighting_scheme calc
_refine_ls_wR_factor_gt 0.0449
_refine_ls_wR_factor_ref 0.0458
_reflns_Friedel_coverage 0.000
_reflns_number_gt 1242
_reflns_number_total 1354
_reflns_threshold_expression 'I > 2\s(I)'
_cod_data_source_file d0dt02931a2.cif
_cod_data_source_block MV18
_cod_depositor_comments 'Adding full bibliography for 7705500--7705502.cif.'
_cod_original_cell_volume 1487.34(7)
_cod_database_code 7705500
_shelx_shelxl_version_number 2014/7
_shelx_space_group_comment
;
The symmetry employed for this shelxl refinement is uniquely defined
by the following loop, which should always be used as a source of
symmetry information in preference to the above space-group names.
They are only intended as comments.
;
_shelx_estimated_absorpt_t_min 0.236
_shelx_estimated_absorpt_t_max 0.723

loop_
_space_group_symop_operation_xyz
'x, y, z'
'x+1/2, -y+1/2, -z'
'-x, y+1/2, -z+1/2'
'-x+1/2, -y, z+1/2'
'-x, -y, -z'
'-x-1/2, y-1/2, z'
'x, -y-1/2, z-1/2'
'x-1/2, y, -z-1/2'

loop_
_atom_site_label
_atom_site_type_symbol
_atom_site_fract_x
_atom_site_fract_y
_atom_site_fract_z
_atom_site_U_iso_or_equiv
_atom_site_adp_type
_atom_site_occupancy
_atom_site_site_symmetry_order
_atom_site_calc_flag
_atom_site_refinement_flags_posn
_atom_site_refinement_flags_adp
_atom_site_refinement_flags_occupancy
_atom_site_disorder_assembly
_atom_site_disorder_group
Se1 Se 0.03814(3) 0.20993(2) 0.38771(2) 0.01871(9) Uani 1 1 d . . . . .
S1 S 0.13748(8) 0.42490(5) 0.06578(3) 0.02418(15) Uani 1 1 d . . . . .
S2 S 0.06534(7) 0.26565(5) 0.19929(3) 0.01756(14) Uani 1 1 d . . . . .
S3 S 0.16343(7) 0.49978(5) 0.23418(3) 0.01701(13) Uani 1 1 d . . . . .
C1 C 0.1221(3) 0.39924(19) 0.16115(12) 0.0167(5) Uani 1 1 d . . . . .
C2 C 0.0770(3) 0.30422(19) 0.29777(12) 0.0142(5) Uani 1 1 d . . . . .
C3 C 0.1229(3) 0.41178(19) 0.31461(11) 0.0150(5) Uani 1 1 d . . . . .
C4 C 0.1246(3) 0.4470(2) 0.40008(12) 0.0229(5) Uani 1 1 d . . . . .
H4A H 0.0126 0.4872 0.4137 0.028 Uiso 1 1 calc R U . . .
H4B H 0.2262 0.4987 0.4106 0.028 Uiso 1 1 calc R U . . .
C5 C 0.1426(4) 0.3379(2) 0.44883(12) 0.0280(6) Uani 1 1 d . . . . .
H5A H 0.0792 0.3466 0.4998 0.034 Uiso 1 1 calc R U . . .
H5B H 0.2700 0.3225 0.4600 0.034 Uiso 1 1 calc R U . . .

loop_
_atom_site_aniso_label
_atom_site_aniso_U_11
_atom_site_aniso_U_22
_atom_site_aniso_U_33
_atom_site_aniso_U_23
_atom_site_aniso_U_13
_atom_site_aniso_U_12
Se1 0.02529(15) 0.01423(16) 0.01663(13) 0.00376(8) 0.00036(8) -0.00131(9)
S1 0.0369(3) 0.0219(4) 0.0137(3) 0.0024(2) 0.0026(2) 0.0042(3)
S2 0.0255(3) 0.0130(3) 0.0142(3) 0.0001(2) -0.00064(19) 0.0000(2)
S3 0.0205(3) 0.0132(3) 0.0173(3) 0.0020(2) 0.0009(2) -0.0017(2)
C1 0.0178(11) 0.0143(12) 0.0180(11) 0.0019(9) 0.0018(8) 0.0041(9)
C2 0.0139(10) 0.0142(12) 0.0143(10) 0.0023(8) -0.0014(7) 0.0005(9)
C3 0.0158(10) 0.0141(13) 0.0152(10) 0.0023(8) -0.0015(8) 0.0002(9)
C4 0.0341(13) 0.0174(14) 0.0173(11) -0.0019(9) -0.0001(9) -0.0055(11)
C5 0.0462(15) 0.0225(16) 0.0154(11) 0.0000(9) -0.0068(10) -0.0081(12)

loop_
_atom_type_symbol
_atom_type_description
_atom_type_scat_dispersion_real
_atom_type_scat_dispersion_imag
_atom_type_scat_source
C C 0.0033 0.0016 'International Tables Vol C Tables 4.2.6.8 and 6.1.1.4'
H H 0.0000 0.0000 'International Tables Vol C Tables 4.2.6.8 and 6.1.1.4'
S S 0.1246 0.1234 'International Tables Vol C Tables 4.2.6.8 and 6.1.1.4'
Se Se -0.0929 2.2259 'International Tables Vol C Tables 4.2.6.8 and 6.1.1.4'

loop_
_geom_angle_atom_site_label_1
_geom_angle_atom_site_label_2
_geom_angle_atom_site_label_3
_geom_angle
_geom_angle_site_symmetry_1
_geom_angle_site_symmetry_3
_geom_angle_publ_flag
C2 Se1 C5 85.25(9) . . ?
C2 S2 C1 96.28(10) . . ?
C3 S3 C1 97.10(10) . . ?
S1 C1 S3 124.17(14) . . ?
S1 C1 S2 122.91(13) . . ?
S3 C1 S2 112.91(11) . . ?
C3 C2 S2 117.70(16) . . ?
C3 C2 Se1 114.61(15) . . ?
S2 C2 Se1 127.67(13) . . ?
C2 C3 C4 117.76(19) . . ?
C2 C3 S3 116.01(15) . . ?
C4 C3 S3 126.13(17) . . ?
C3 C4 C5 106.86(19) . . ?
C3 C4 H4A 110.4 . . ?
C5 C4 H4A 110.4 . . ?
C3 C4 H4B 110.4 . . ?
C5 C4 H4B 110.4 . . ?
H4A C4 H4B 108.6 . . ?
C4 C5 Se1 108.48(14) . . ?
C4 C5 H5A 110.0 . . ?
Se1 C5 H5A 110.0 . . ?
C4 C5 H5B 110.0 . . ?
Se1 C5 H5B 110.0 . . ?
H5A C5 H5B 108.4 . . ?

loop_
_geom_bond_atom_site_label_1
_geom_bond_atom_site_label_2
_geom_bond_distance
_geom_bond_site_symmetry_2
_geom_bond_publ_flag
Se1 C2 1.904(2) . ?
Se1 C5 1.984(2) . ?
S1 C1 1.646(2) . ?
S2 C2 1.729(2) . ?
S2 C1 1.747(2) . ?
S3 C3 1.735(2) . ?
S3 C1 1.736(2) . ?
C2 C3 1.338(3) . ?
C3 C4 1.505(3) . ?
C4 C5 1.528(3) . ?
C4 H4A 0.9900 . ?
C4 H4B 0.9900 . ?
C5 H5A 0.9900 . ?
C5 H5B 0.9900 . ?
